data_7060197
loop_
_publ_author_name
'Schopper, Nils'
'Sprenger, Jan A. P.'
'Zapf, Ludwig'
'Reiss, Guido J.'
'Ignat&#x2019;ev, Nikolai V.'
'Finze, Maik'

_publ_section_title
;
 Alkoxycyanoborates: metal salts and low-viscosity ionic liquids
;
_journal_issue 33
_journal_name_full 'New Journal of Chemistry'
_journal_page_first 14973
_journal_page_last 14987
_journal_paper_doi 10.1039/D0NJ04950F
_journal_volume 45
_journal_year 2021
_chemical_formula_moiety 'C10 H6 B2 F6 N6 Na2 O3'
_chemical_formula_sum 'C10 H6 B2 F6 N6 Na2 O3'
_chemical_formula_weight 439.81
_space_group_crystal_system monoclinic
_space_group_IT_number 15
_space_group_name_Hall '-C 2yc'
_space_group_name_H-M_alt 'C 1 2/c 1'
_atom_sites_solution_hydrogens mixed
_audit_creation_method SHELXL-2018/3
_audit_update_record
;
2020-10-07 deposited with the CCDC.	2020-11-24 downloaded from the CCDC.
;
_cell_angle_alpha 90
_cell_angle_beta 99.7870(10)
_cell_angle_gamma 90
_cell_formula_units_Z 4
_cell_length_a 15.4584(2)
_cell_length_b 7.76240(10)
_cell_length_c 15.2266(2)
_cell_measurement_reflns_used 7391
_cell_measurement_temperature 100(2)
_cell_measurement_theta_max 77.1290
_cell_measurement_theta_min 6.4090
_cell_volume 1800.51(4)
_computing_cell_refinement 'CrysAlisPro 1.171.40.45a (Rigaku OD, 2019)'
_computing_data_collection 'CrysAlisPro 1.171.40.45a (Rigaku OD, 2019)'
_computing_data_reduction 'CrysAlisPro 1.171.40.45a (Rigaku OD, 2019)'
_computing_molecular_graphics 'SHELXL-2014/7 (Sheldrick, 2014)'
_computing_publication_material 'Olex2 (Dolomanov et al., 2009)'
_computing_structure_refinement 'SHELXL-2014/7 (Sheldrick, 2014)'
_computing_structure_solution 'Olex2 (Dolomanov et al., 2009)'
_diffrn_ambient_environment N~2~
_diffrn_ambient_temperature 100.00(10)
_diffrn_detector 'Hybrid Pixel Array Detector'
_diffrn_detector_area_resol_mean 10.0000
_diffrn_detector_type HyPix
_diffrn_measured_fraction_theta_full 1.000
_diffrn_measured_fraction_theta_max 1.000
_diffrn_measurement_device 'four-circle diffractometer'
_diffrn_measurement_device_type 'XtaLAB Synergy, Dualflex, HyPix'
_diffrn_radiation_monochromator mirror
_diffrn_radiation_probe x-ray
_diffrn_radiation_type 'Cu K\a'
_diffrn_radiation_wavelength 1.54184
_diffrn_reflns_av_R_equivalents 0.0287
_diffrn_reflns_av_unetI/netI 0.0194
_diffrn_reflns_Laue_measured_fraction_full 1.000
_diffrn_reflns_Laue_measured_fraction_max 1.000
_diffrn_reflns_limit_h_max 19
_diffrn_reflns_limit_h_min -18
_diffrn_reflns_limit_k_max 8
_diffrn_reflns_limit_k_min -9
_diffrn_reflns_limit_l_max 18
_diffrn_reflns_limit_l_min -19
_diffrn_reflns_number 10105
_diffrn_reflns_point_group_measured_fraction_full 1.000
_diffrn_reflns_point_group_measured_fraction_max 1.000
_diffrn_reflns_theta_full 72.000
_diffrn_reflns_theta_max 74.504
_diffrn_reflns_theta_min 5.809
_diffrn_source 'micro-focus sealed X-ray tube'
_diffrn_source_type 'PhotonJet (Cu) X-ray Source'
_exptl_absorpt_coefficient_mu 1.823
_exptl_absorpt_correction_T_max 1.00000
_exptl_absorpt_correction_T_min 0.50879
_exptl_absorpt_correction_type multi-scan
_exptl_absorpt_process_details
;
CrysAlisPro 1.171.40.71a (Rigaku Oxford Diffraction, 2020)
Empirical absorption correction using spherical harmonics,
 implemented in SCALE3 ABSPACK scaling algorithm.
;
_exptl_crystal_colour 'clear colourless'
_exptl_crystal_density_diffrn 1.622
_exptl_crystal_description block
_exptl_crystal_F_000 872
_exptl_crystal_size_max 0.190
_exptl_crystal_size_mid 0.146
_exptl_crystal_size_min 0.047
_refine_diff_density_max 0.346
_refine_diff_density_min -0.267
_refine_diff_density_rms 0.049
_refine_ls_extinction_method none
_refine_ls_goodness_of_fit_ref 1.004
_refine_ls_hydrogen_treatment mixed
_refine_ls_matrix_type full
_refine_ls_number_parameters 136
_refine_ls_number_reflns 1844
_refine_ls_number_restraints 1
_refine_ls_restrained_S_all 1.004
_refine_ls_R_factor_all 0.0303
_refine_ls_R_factor_gt 0.0289
_refine_ls_shift/su_max 0.001
_refine_ls_shift/su_mean 0.000
_refine_ls_structure_factor_coef Fsqd
_refine_ls_weighting_details 'w=1/[\s^2^(Fo^2^)+(0.0492P)^2^+1.3813P] where P=(Fo^2^+2Fc^2^)/3'
_refine_ls_weighting_scheme calc
_refine_ls_wR_factor_gt 0.0786
_refine_ls_wR_factor_ref 0.0798
_reflns_Friedel_coverage 0.000
_reflns_number_gt 1741
_reflns_number_total 1844
_reflns_threshold_expression 'I > 2\s(I)'
_cod_data_source_file d0nj04950f2.cif
_cod_data_source_block LuZa042_NiSc_a
_cod_depositor_comments 'Adding full bibliography for 7060196--7060200.cif.'
_cod_original_sg_symbol_H-M 'C 2/c'
_cod_database_code 7060197
_shelx_shelxl_version_number 2018/3
_shelx_space_group_comment
;
The symmetry employed for this shelxl refinement is uniquely defined
by the following loop, which should always be used as a source of
symmetry information in preference to the above space-group names.
They are only intended as comments.
;
_oxdiff_exptl_absorpt_empirical_full_min 0.671
_oxdiff_exptl_absorpt_empirical_full_max 1.671
_oxdiff_exptl_absorpt_empirical_details
;
Empirical correction (ABSPACK) includes:
- Absorption correction using spherical harmonics
- Frame scaling
;

loop_
_space_group_symop_operation_xyz
'x, y, z'
'-x, y, -z+1/2'
'x+1/2, y+1/2, z'
'-x+1/2, y+1/2, -z+1/2'
'-x, -y, -z'
'x, -y, z-1/2'
'-x+1/2, -y+1/2, -z'
'x+1/2, -y+1/2, z-1/2'

loop_
_atom_site_label
_atom_site_type_symbol
_atom_site_fract_x
_atom_site_fract_y
_atom_site_fract_z
_atom_site_U_iso_or_equiv
_atom_site_adp_type
_atom_site_occupancy
_atom_site_site_symmetry_order
_atom_site_calc_flag
_atom_site_refinement_flags_posn
_atom_site_refinement_flags_adp
_atom_site_refinement_flags_occupancy
_atom_site_disorder_assembly
_atom_site_disorder_group
Na1 Na 0.52056(3) 0.42880(6) 0.88564(3) 0.01520(14) Uani 1 1 d . . . . .
F1 F 0.86199(6) 0.22624(10) 0.56990(5) 0.0317(2) Uani 1 1 d . . . . .
C1 C 0.80282(8) 0.40283(15) 0.67158(7) 0.0169(2) Uani 1 1 d . . . . .
H1A H 0.796934 0.525404 0.687540 0.020 Uiso 1 1 calc R U . . .
H1AB H 0.743212 0.353375 0.655394 0.020 Uiso 1 1 calc R U . . .
O1 O 0.85014(5) 0.31248(10) 0.74511(5) 0.01558(19) Uani 1 1 d . . . . .
B1 B 0.83956(8) 0.37676(16) 0.83213(8) 0.0138(3) Uani 1 1 d . . . . .
F2 F 0.93015(5) 0.45965(12) 0.61115(6) 0.0341(2) Uani 1 1 d . . . . .
C2 C 0.85053(8) 0.38930(15) 0.59412(8) 0.0179(2) Uani 1 1 d . . . . .
F3 F 0.80539(5) 0.47122(11) 0.52358(5) 0.0299(2) Uani 1 1 d . . . . .
C1_1 C 0.89014(7) 0.24651(14) 0.90561(7) 0.0147(2) Uani 1 1 d . . . . .
N1_1 N 0.92572(7) 0.15090(13) 0.95659(6) 0.0184(2) Uani 1 1 d . . . . .
C1_2 C 0.88099(7) 0.56761(15) 0.85016(7) 0.0155(2) Uani 1 1 d . . . . .
N1_2 N 0.91263(7) 0.70097(13) 0.85960(7) 0.0200(2) Uani 1 1 d . . . . .
C1_3 C 0.73782(7) 0.38167(14) 0.84441(7) 0.0145(2) Uani 1 1 d . . . . .
N1_3 N 0.66521(6) 0.37851(13) 0.85143(7) 0.0189(2) Uani 1 1 d . . . . .
O1_5 O 0.500000 0.59453(14) 0.750000 0.0145(2) Uani 1 2 d DS T P . .
H1_5 H 0.5484(8) 0.6730(19) 0.7548(14) 0.048(5) Uiso 1 1 d D . . . .

loop_
_atom_site_aniso_label
_atom_site_aniso_U_11
_atom_site_aniso_U_22
_atom_site_aniso_U_33
_atom_site_aniso_U_23
_atom_site_aniso_U_13
_atom_site_aniso_U_12
Na1 0.0132(2) 0.0176(2) 0.0146(2) 0.00237(16) 0.00208(17) 0.00083(16)
F1 0.0503(5) 0.0253(4) 0.0207(4) -0.0029(3) 0.0096(3) 0.0061(3)
C1 0.0148(5) 0.0215(6) 0.0139(5) 0.0045(4) 0.0005(4) 0.0032(4)
O1 0.0174(4) 0.0168(4) 0.0120(4) 0.0023(3) 0.0012(3) 0.0052(3)
B1 0.0130(6) 0.0144(6) 0.0138(6) 0.0009(4) 0.0017(4) 0.0018(4)
F2 0.0191(4) 0.0464(5) 0.0380(5) 0.0066(4) 0.0080(3) -0.0096(3)
C2 0.0179(6) 0.0194(6) 0.0160(5) 0.0038(4) 0.0016(4) -0.0005(4)
F3 0.0329(4) 0.0406(5) 0.0160(4) 0.0115(3) 0.0038(3) 0.0072(3)
C1_1 0.0137(5) 0.0169(5) 0.0141(5) -0.0017(4) 0.0038(4) 0.0006(4)
N1_1 0.0179(5) 0.0211(5) 0.0164(5) 0.0022(4) 0.0033(4) 0.0040(4)
C1_2 0.0132(5) 0.0189(6) 0.0140(5) 0.0019(4) 0.0016(4) 0.0037(4)
N1_2 0.0183(5) 0.0192(5) 0.0216(5) 0.0013(4) 0.0007(4) -0.0003(4)
C1_3 0.0176(6) 0.0130(5) 0.0123(5) -0.0001(4) 0.0013(4) 0.0013(4)
N1_3 0.0165(5) 0.0206(5) 0.0193(5) -0.0013(4) 0.0024(4) 0.0008(4)
O1_5 0.0129(5) 0.0155(5) 0.0151(5) 0.000 0.0020(4) 0.000

loop_
_atom_type_symbol
_atom_type_description
_atom_type_scat_dispersion_real
_atom_type_scat_dispersion_imag
_atom_type_scat_source
C C 0.0181 0.0091 'International Tables Vol C Tables 4.2.6.8 and 6.1.1.4'
H H 0.0000 0.0000 'International Tables Vol C Tables 4.2.6.8 and 6.1.1.4'
B B 0.0090 0.0039 'International Tables Vol C Tables 4.2.6.8 and 6.1.1.4'
N N 0.0311 0.0180 'International Tables Vol C Tables 4.2.6.8 and 6.1.1.4'
O O 0.0492 0.0322 'International Tables Vol C Tables 4.2.6.8 and 6.1.1.4'
F F 0.0727 0.0534 'International Tables Vol C Tables 4.2.6.8 and 6.1.1.4'
Na Na 0.1353 0.1239 'International Tables Vol C Tables 4.2.6.8 and 6.1.1.4'

loop_
_geom_angle_atom_site_label_1
_geom_angle_atom_site_label_2
_geom_angle_atom_site_label_3
_geom_angle
_geom_angle_site_symmetry_1
_geom_angle_site_symmetry_3
_geom_angle_publ_flag
O1_5 Na1 N1_3 83.88(3) . . ?
O1_5 Na1 N1_2 105.27(3) . 3_445 ?
N1_3 Na1 N1_2 119.04(4) . 3_445 ?
O1_5 Na1 N1_1 159.49(4) . 7_657 ?
N1_3 Na1 N1_1 89.93(4) . 7_657 ?
N1_2 Na1 N1_1 94.84(4) 3_445 7_657 ?
O1_5 Na1 N1_1 90.03(3) . 3_455 ?
N1_3 Na1 N1_1 143.31(4) . 3_455 ?
N1_2 Na1 N1_1 97.49(4) 3_445 3_455 ?
N1_1 Na1 N1_1 83.30(4) 7_657 3_455 ?
O1_5 Na1 F1 76.38(3) . 4_656 ?
N1_3 Na1 F1 67.58(3) . 4_656 ?
N1_2 Na1 F1 173.18(4) 3_445 4_656 ?
N1_1 Na1 F1 83.17(3) 7_657 4_656 ?
N1_1 Na1 F1 75.81(3) 3_455 4_656 ?
O1_5 Na1 Na1 127.66(3) . 5_667 ?
N1_3 Na1 Na1 123.32(3) . 5_667 ?
N1_2 Na1 Na1 98.31(3) 3_445 5_667 ?
N1_1 Na1 Na1 42.95(2) 7_657 5_667 ?
N1_1 Na1 Na1 40.35(2) 3_455 5_667 ?
F1 Na1 Na1 75.78(2) 4_656 5_667 ?
O1_5 Na1 Na1 32.29(2) . 2_656 ?
N1_3 Na1 Na1 76.79(3) . 2_656 ?
N1_2 Na1 Na1 81.33(3) 3_445 2_656 ?
N1_1 Na1 Na1 161.90(3) 7_657 2_656 ?
N1_1 Na1 Na1 114.69(3) 3_455 2_656 ?
F1 Na1 Na1 102.543(18) 4_656 2_656 ?
Na1 Na1 Na1 154.984(19) 5_667 2_656 ?
C2 F1 Na1 141.59(7) . 4_646 ?
O1 C1 C2 109.33(9) . . ?
O1 C1 H1A 109.8 . . ?
C2 C1 H1A 109.8 . . ?
O1 C1 H1AB 109.8 . . ?
C2 C1 H1AB 109.8 . . ?
H1A C1 H1AB 108.3 . . ?
C1 O1 B1 115.39(9) . . ?
O1 B1 C1_1 107.59(9) . . ?
O1 B1 C1_3 112.14(9) . . ?
C1_1 B1 C1_3 107.58(9) . . ?
O1 B1 C1_2 111.52(9) . . ?
C1_1 B1 C1_2 109.01(9) . . ?
C1_3 B1 C1_2 108.89(9) . . ?
F2 C2 F3 107.47(10) . . ?
F2 C2 F1 106.28(10) . . ?
F3 C2 F1 107.68(10) . . ?
F2 C2 C1 112.37(10) . . ?
F3 C2 C1 109.85(10) . . ?
F1 C2 C1 112.91(10) . . ?
N1_1 C1_1 B1 178.49(12) . . ?
C1_1 N1_1 Na1 149.39(9) . 7_657 ?
C1_1 N1_1 Na1 112.71(8) . 3_545 ?
Na1 N1_1 Na1 96.70(4) 7_657 3_545 ?
N1_2 C1_2 B1 176.59(12) . . ?
C1_2 N1_2 Na1 162.07(9) . 3 ?
N1_3 C1_3 B1 177.13(12) . . ?
C1_3 N1_3 Na1 167.27(9) . . ?
Na1 O1_5 Na1 115.41(5) . 2_656 ?
Na1 O1_5 H1_5 106.7(12) . . ?
Na1 O1_5 H1_5 113.1(13) 2_656 . ?

loop_
_geom_bond_atom_site_label_1
_geom_bond_atom_site_label_2
_geom_bond_distance
_geom_bond_site_symmetry_2
_geom_bond_publ_flag
Na1 O1_5 2.4080(7) . ?
Na1 N1_3 2.4124(11) . ?
Na1 N1_2 2.4173(11) 3_445 ?
Na1 N1_1 2.4831(10) 7_657 ?
Na1 N1_1 2.6130(11) 3_455 ?
Na1 F1 2.9440(9) 4_656 ?
Na1 Na1 3.8090(8) 5_667 ?
Na1 Na1 4.0710(8) 2_656 ?
F1 C2 1.3386(14) . ?
C1 O1 1.4149(13) . ?
C1 C2 1.4973(16) . ?
C1 H1A 0.9900 . ?
C1 H1AB 0.9900 . ?
O1 B1 1.4509(14) . ?
B1 C1_1 1.6087(16) . ?
B1 C1_3 1.6154(16) . ?
B1 C1_2 1.6188(17) . ?
F2 C2 1.3311(15) . ?
C2 F3 1.3379(14) . ?
C1_1 N1_1 1.1449(15) . ?
C1_2 N1_2 1.1435(16) . ?
C1_3 N1_3 1.1458(16) . ?
O1_5 H1_5 0.9581(11) . ?
